data_1574522
loop_
_publ_author_name
'Hyun, Young Eum'
'Kweon, Jeonguk'
'Linh Phan, Thi Hieu'
'Kim, Dongwook'
'Han, Sunkyu'

_publ_section_title
;
 \a-N-phthalimido-oxy isobutyrate-mediated deoxygenative arylation: total
 synthesis of alanenses A and B
;
_journal_issue 22
_journal_name_full 'Chemical Science'
_journal_page_first 9943
_journal_page_last 9950
_journal_paper_doi 10.1039/D5SC00341E
_journal_volume 16
_journal_year 2025
_chemical_formula_moiety 'C24 H28 O4, 0.5(C6 H14)'
_chemical_formula_sum 'C27 H35 O4'
_chemical_formula_weight 423.55
_space_group_crystal_system monoclinic
_space_group_IT_number 14
_space_group_name_Hall '-P 2yn'
_space_group_name_H-M_alt 'P 1 21/n 1'
_atom_sites_solution_hydrogens geom
_atom_sites_solution_primary direct
_audit_creation_method SHELXL-2019/3
_audit_update_record
;
2024-11-18 deposited with the CCDC.	2025-04-25 downloaded from the CCDC.
;
_cell_angle_alpha 90
_cell_angle_beta 111.4768(16)
_cell_angle_gamma 90
_cell_formula_units_Z 4
_cell_length_a 14.2241(7)
_cell_length_b 11.8676(6)
_cell_length_c 14.8052(8)
_cell_measurement_reflns_used 9927
_cell_measurement_temperature 173(2)
_cell_measurement_theta_max 26.03
_cell_measurement_theta_min 2.96
_cell_volume 2325.7(2)
_computing_cell_refinement 'Bruker APEX4 software'
_computing_data_collection 'Bruker APEX4 software'
_computing_data_reduction 'Bruker APEX4 software'
_computing_molecular_graphics ORTEP
_computing_publication_material CIFTAB
_computing_structure_refinement 'SHELXL-2019/2 (Sheldrick, 2019)'
_computing_structure_solution 'SHELXS-2013/1 (Sheldrick, 2013)'
_diffrn_ambient_temperature 173(2)
_diffrn_measured_fraction_theta_full 0.997
_diffrn_measured_fraction_theta_max 0.994
_diffrn_measurement_device_type 'PHOTON II CPAD detector'
_diffrn_measurement_method 'phi and omega scans'
_diffrn_radiation_type MoK\a
_diffrn_radiation_wavelength 0.71073
_diffrn_reflns_av_R_equivalents 0.1162
_diffrn_reflns_av_unetI/netI 0.0661
_diffrn_reflns_Laue_measured_fraction_full 0.997
_diffrn_reflns_Laue_measured_fraction_max 0.994
_diffrn_reflns_limit_h_max 17
_diffrn_reflns_limit_h_min -14
_diffrn_reflns_limit_k_max 14
_diffrn_reflns_limit_k_min -14
_diffrn_reflns_limit_l_max 18
_diffrn_reflns_limit_l_min -18
_diffrn_reflns_number 22839
_diffrn_reflns_point_group_measured_fraction_full 0.997
_diffrn_reflns_point_group_measured_fraction_max 0.994
_diffrn_reflns_theta_full 25.242
_diffrn_reflns_theta_max 26.051
_diffrn_reflns_theta_min 2.957
_diffrn_source 'Ius 3.0 microfocus source'
_exptl_absorpt_coefficient_mu 0.080
_exptl_absorpt_correction_T_max 0.7453
_exptl_absorpt_correction_T_min 0.6199
_exptl_absorpt_correction_type multi-scan
_exptl_absorpt_process_details SADABS
_exptl_crystal_colour colourless
_exptl_crystal_density_diffrn 1.210
_exptl_crystal_description plate
_exptl_crystal_F_000 916
_exptl_crystal_size_max 0.162
_exptl_crystal_size_mid 0.133
_exptl_crystal_size_min 0.023
_refine_diff_density_max 0.186
_refine_diff_density_min -0.199
_refine_diff_density_rms 0.044
_refine_ls_extinction_method none
_refine_ls_goodness_of_fit_ref 1.040
_refine_ls_hydrogen_treatment constr
_refine_ls_matrix_type full
_refine_ls_number_parameters 317
_refine_ls_number_reflns 4578
_refine_ls_number_restraints 0
_refine_ls_restrained_S_all 1.040
_refine_ls_R_factor_all 0.0916
_refine_ls_R_factor_gt 0.0480
_refine_ls_shift/su_max 0.002
_refine_ls_shift/su_mean 0.000
_refine_ls_structure_factor_coef Fsqd
_refine_ls_weighting_details 'w=1/[\s^2^(Fo^2^)+(0.0390P)^2^+0.6885P] where P=(Fo^2^+2Fc^2^)/3'
_refine_ls_weighting_scheme calc
_refine_ls_wR_factor_gt 0.0998
_refine_ls_wR_factor_ref 0.1194
_reflns_Friedel_coverage 0.000
_reflns_number_gt 3043
_reflns_number_total 4578
_reflns_threshold_expression 'I > 2\s(I)'
_cod_data_source_file d5sc00341e2.cif
_cod_data_source_block A23045O_014
_cod_depositor_comments
;
The following automatic conversions were performed:

data item '_exptl_absorpt_correction_type' value 'MULTI-SCAN' was
changed to 'multi-scan' in accordance with the
/home/data/users/saulius/crontab/automatic-downloads/rss-feeds/RSC/lib/dictionaries/cif_core.dic
dictionary named 'cif_core.dic' version 2.4.2 last updated on
2011-04-26.

Automatic conversion script
Id: cif_fix_values 8170 2020-07-09 18:12:32Z antanas 

 Adding full bibliography for 1574522--1574525.cif.
;
_cod_original_sg_symbol_H-M 'P 21/n'
_cod_database_code 1574522
_shelx_shelxl_version_number 2019/3
_shelx_space_group_comment
;
The symmetry employed for this shelxl refinement is uniquely defined
by the following loop, which should always be used as a source of
symmetry information in preference to the above space-group names.
They are only intended as comments.
;
_shelx_estimated_absorpt_t_min 0.987
_shelx_estimated_absorpt_t_max 0.998

loop_
_space_group_symop_operation_xyz
'x, y, z'
'-x+1/2, y+1/2, -z+1/2'
'-x, -y, -z'
'x-1/2, -y-1/2, z-1/2'

loop_
_atom_site_label
_atom_site_type_symbol
_atom_site_fract_x
_atom_site_fract_y
_atom_site_fract_z
_atom_site_U_iso_or_equiv
_atom_site_adp_type
_atom_site_occupancy
_atom_site_site_symmetry_order
_atom_site_calc_flag
_atom_site_refinement_flags_posn
_atom_site_refinement_flags_adp
_atom_site_refinement_flags_occupancy
_atom_site_disorder_assembly
_atom_site_disorder_group
O1 O 0.66344(11) 0.54968(13) -0.00362(10) 0.0368(4) Uani 1 1 d . . . . .
C2 C 0.71359(14) 0.52946(16) 0.08158(14) 0.0262(4) Uani 1 1 d . . . . .
C3 C 0.80877(14) 0.59160(15) 0.13578(14) 0.0252(4) Uani 1 1 d . . . . .
C4 C 0.83878(15) 0.67695(16) 0.08674(14) 0.0290(4) Uani 1 1 d . . . . .
H4 H 0.798243 0.694379 0.021410 0.035 Uiso 1 1 calc R U . . .
C5 C 0.92741(16) 0.73599(17) 0.13326(16) 0.0324(5) Uani 1 1 d . . . . .
C6 C 0.98751(16) 0.71111(17) 0.22950(16) 0.0324(5) Uani 1 1 d . . . . .
C7 C 0.95531(15) 0.62702(16) 0.27723(14) 0.0286(4) Uani 1 1 d . . . . .
H7 H 0.995267 0.610952 0.343006 0.034 Uiso 1 1 calc R U . . .
C8 C 0.86646(14) 0.56518(15) 0.23226(13) 0.0245(4) Uani 1 1 d . . . . .
C9 C 0.82940(14) 0.47250(15) 0.28341(13) 0.0242(4) Uani 1 1 d . . . . .
C10 C 0.73458(14) 0.51844(15) 0.29696(13) 0.0233(4) Uani 1 1 d . . . . .
C11 C 0.72481(14) 0.57532(15) 0.37571(13) 0.0258(4) Uani 1 1 d . . . . .
H11 H 0.782308 0.589964 0.432504 0.031 Uiso 1 1 calc R U . . .
C12 C 0.62947(15) 0.60994(16) 0.36923(13) 0.0277(4) Uani 1 1 d . . . . .
C13 C 0.54454(14) 0.59101(16) 0.28393(14) 0.0275(4) Uani 1 1 d . . . . .
C14 C 0.55530(14) 0.53670(15) 0.20516(13) 0.0259(4) Uani 1 1 d . . . . .
H14 H 0.498703 0.524913 0.146942 0.031 Uiso 1 1 calc R U . . .
C15 C 0.65112(14) 0.49999(14) 0.21370(13) 0.0234(4) Uani 1 1 d . . . . .
C16 C 0.68250(14) 0.43865(15) 0.13853(13) 0.0249(4) Uani 1 1 d . . . . .
C17 C 0.78080(14) 0.38082(15) 0.20541(14) 0.0264(4) Uani 1 1 d . . . . .
H17A H 0.825202 0.361708 0.169454 0.032 Uiso 1 1 calc R U . . .
H17B H 0.765964 0.311507 0.234954 0.032 Uiso 1 1 calc R U . . .
O18 O 0.96375(12) 0.81931(13) 0.09041(12) 0.0441(4) Uani 1 1 d . . . . .
C19 C 0.9005(2) 0.8572(2) -0.00323(18) 0.0476(6) Uani 1 1 d . . . . .
H19A H 0.933200 0.920038 -0.023150 0.071 Uiso 1 1 calc R U . . .
H19B H 0.835651 0.882337 -0.001207 0.071 Uiso 1 1 calc R U . . .
H19C H 0.888956 0.795320 -0.049892 0.071 Uiso 1 1 calc R U . . .
C20 C 1.08537(18) 0.7720(2) 0.27974(18) 0.0461(6) Uani 1 1 d . . . . .
H20A H 1.109501 0.756157 0.349510 0.069 Uiso 1 1 calc R U . . .
H20B H 1.074763 0.853244 0.269005 0.069 Uiso 1 1 calc R U . . .
H20C H 1.135714 0.746290 0.253506 0.069 Uiso 1 1 calc R U . . .
C21 C 0.91101(15) 0.42739(17) 0.37723(14) 0.0288(4) Uani 1 1 d . . . . .
H21 H 0.938316 0.492972 0.421514 0.035 Uiso 1 1 calc R U . . .
C22 C 0.99922(16) 0.37259(19) 0.35835(17) 0.0394(5) Uani 1 1 d . . . . .
H22A H 1.051972 0.352044 0.420332 0.059 Uiso 1 1 calc R U . . .
H22B H 1.026773 0.425806 0.323829 0.059 Uiso 1 1 calc R U . . .
H22C H 0.975508 0.304758 0.318776 0.059 Uiso 1 1 calc R U . . .
C23 C 0.86865(17) 0.34285(19) 0.43058(16) 0.0409(5) Uani 1 1 d . . . . .
H23A H 0.922512 0.319098 0.490758 0.061 Uiso 1 1 calc R U . . .
H23B H 0.842157 0.276991 0.389119 0.061 Uiso 1 1 calc R U . . .
H23C H 0.814153 0.378342 0.446030 0.061 Uiso 1 1 calc R U . . .
O24 O 0.60811(11) 0.66272(14) 0.44188(10) 0.0388(4) Uani 1 1 d . . . . .
C25 C 0.68846(18) 0.6799(2) 0.53140(17) 0.0483(6) Uani 1 1 d . . . . .
H25A H 0.662018 0.711544 0.578486 0.073 Uiso 1 1 calc R U . . .
H25B H 0.737448 0.732293 0.522197 0.073 Uiso 1 1 calc R U . . .
H25C H 0.721654 0.607763 0.555635 0.073 Uiso 1 1 calc R U . . .
O26 O 0.45493(11) 0.62884(14) 0.28727(10) 0.0375(4) Uani 1 1 d . . . . .
C27 C 0.36824(15) 0.6168(2) 0.20130(16) 0.0397(5) Uani 1 1 d . . . . .
H27A H 0.309084 0.647030 0.212050 0.060 Uiso 1 1 calc R U . . .
H27B H 0.357354 0.536799 0.184149 0.060 Uiso 1 1 calc R U . . .
H27C H 0.378395 0.658141 0.148312 0.060 Uiso 1 1 calc R U . . .
C28 C 0.60325(15) 0.35895(17) 0.07255(14) 0.0312(4) Uani 1 1 d . . . . .
H28A H 0.587669 0.300657 0.111831 0.047 Uiso 1 1 calc R U . . .
H28B H 0.629275 0.323482 0.026639 0.047 Uiso 1 1 calc R U . . .
H28C H 0.541760 0.401359 0.036662 0.047 Uiso 1 1 calc R U . . .
C31 C 0.1577(11) 0.4244(11) 0.2047(10) 0.067(4) Uani 0.555(7) 1 d . . P A 1
H31A H 0.227918 0.440879 0.245669 0.100 Uiso 0.555(7) 1 calc R U P A 1
H31B H 0.151456 0.344666 0.186170 0.100 Uiso 0.555(7) 1 calc R U P A 1
H31C H 0.113615 0.440803 0.240690 0.100 Uiso 0.555(7) 1 calc R U P A 1
C32 C 0.1263(4) 0.4984(4) 0.1122(4) 0.0428(14) Uani 0.555(7) 1 d . . P A 1
H32A H 0.129245 0.579040 0.130151 0.051 Uiso 0.555(7) 1 calc R U P A 1
H32B H 0.173130 0.485771 0.077567 0.051 Uiso 0.555(7) 1 calc R U P A 1
C33 C 0.0187(5) 0.4669(6) 0.0466(6) 0.040(2) Uani 0.555(7) 1 d . . P A 1
H33A H 0.016479 0.385606 0.031136 0.048 Uiso 0.555(7) 1 calc R U P A 1
H33B H -0.027178 0.480085 0.082213 0.048 Uiso 0.555(7) 1 calc R U P A 1
C34 C 0.1652(15) 0.4308(17) 0.2090(13) 0.094(8) Uani 0.445(7) 1 d . . P A 2
H34A H 0.169767 0.378425 0.261646 0.142 Uiso 0.445(7) 1 calc R U P A 2
H34B H 0.177396 0.507776 0.234551 0.142 Uiso 0.445(7) 1 calc R U P A 2
H34C H 0.215864 0.410755 0.181352 0.142 Uiso 0.445(7) 1 calc R U P A 2
C35 C 0.0517(5) 0.4230(5) 0.1241(5) 0.054(2) Uani 0.445(7) 1 d . . P A 2
H35A H 0.037794 0.345122 0.098625 0.065 Uiso 0.445(7) 1 calc R U P A 2
H35B H -0.000217 0.444393 0.150813 0.065 Uiso 0.445(7) 1 calc R U P A 2
C36 C 0.0495(7) 0.5023(8) 0.0451(8) 0.051(3) Uani 0.445(7) 1 d . . P A 2
H36A H 0.106898 0.484707 0.024858 0.062 Uiso 0.445(7) 1 calc R U P A 2
H36B H 0.059081 0.579999 0.071224 0.062 Uiso 0.445(7) 1 calc R U P A 2

loop_
_atom_site_aniso_label
_atom_site_aniso_U_11
_atom_site_aniso_U_22
_atom_site_aniso_U_33
_atom_site_aniso_U_23
_atom_site_aniso_U_13
_atom_site_aniso_U_12
O1 0.0344(8) 0.0465(8) 0.0236(8) 0.0048(6) 0.0034(6) -0.0042(7)
C2 0.0259(10) 0.0283(9) 0.0246(10) -0.0030(8) 0.0094(8) 0.0018(8)
C3 0.0247(9) 0.0250(9) 0.0280(10) -0.0024(7) 0.0120(8) 0.0012(8)
C4 0.0298(10) 0.0300(10) 0.0300(10) 0.0025(8) 0.0143(8) 0.0030(8)
C5 0.0350(11) 0.0277(10) 0.0408(12) -0.0011(9) 0.0212(10) -0.0028(8)
C6 0.0307(11) 0.0308(10) 0.0395(11) -0.0097(9) 0.0175(9) -0.0054(8)
C7 0.0260(10) 0.0336(10) 0.0273(10) -0.0055(8) 0.0109(8) -0.0026(8)
C8 0.0221(9) 0.0260(9) 0.0265(10) -0.0037(7) 0.0100(8) 0.0013(7)
C9 0.0229(9) 0.0246(9) 0.0232(9) -0.0024(7) 0.0064(8) -0.0005(7)
C10 0.0223(9) 0.0238(8) 0.0230(9) 0.0003(7) 0.0073(8) -0.0028(7)
C11 0.0238(9) 0.0298(9) 0.0211(9) -0.0020(7) 0.0049(8) -0.0043(8)
C12 0.0304(10) 0.0321(10) 0.0219(9) -0.0015(8) 0.0111(8) -0.0013(8)
C13 0.0227(9) 0.0327(10) 0.0271(10) 0.0023(8) 0.0093(8) 0.0001(8)
C14 0.0222(9) 0.0307(10) 0.0218(9) -0.0003(8) 0.0044(8) -0.0014(8)
C15 0.0247(9) 0.0242(9) 0.0210(9) 0.0002(7) 0.0082(8) -0.0029(7)
C16 0.0248(9) 0.0260(9) 0.0211(9) -0.0031(7) 0.0052(8) -0.0024(8)
C17 0.0267(10) 0.0235(9) 0.0270(10) -0.0016(8) 0.0073(8) 0.0007(8)
O18 0.0452(9) 0.0400(8) 0.0533(10) 0.0054(7) 0.0254(8) -0.0106(7)
C19 0.0527(15) 0.0413(12) 0.0578(15) 0.0142(11) 0.0308(13) 0.0014(11)
C20 0.0405(13) 0.0488(13) 0.0516(14) -0.0128(11) 0.0199(11) -0.0184(11)
C21 0.0249(10) 0.0311(10) 0.0262(10) 0.0006(8) 0.0043(8) -0.0003(8)
C22 0.0318(11) 0.0428(12) 0.0399(12) 0.0039(10) 0.0088(10) 0.0102(10)
C23 0.0350(12) 0.0440(12) 0.0381(12) 0.0140(10) 0.0066(10) 0.0026(10)
O24 0.0294(8) 0.0578(9) 0.0286(8) -0.0132(7) 0.0099(6) 0.0019(7)
C25 0.0385(13) 0.0717(17) 0.0330(12) -0.0228(12) 0.0107(10) -0.0055(12)
O26 0.0242(7) 0.0564(9) 0.0307(8) -0.0047(7) 0.0084(6) 0.0068(7)
C27 0.0232(10) 0.0515(13) 0.0403(12) -0.0030(10) 0.0067(9) 0.0041(10)
C28 0.0298(10) 0.0335(10) 0.0272(10) -0.0056(8) 0.0067(8) -0.0052(8)
C31 0.041(5) 0.088(7) 0.065(8) -0.004(6) 0.012(5) 0.017(5)
C32 0.033(3) 0.048(3) 0.048(3) -0.005(2) 0.016(3) -0.0029(19)
C33 0.027(3) 0.043(3) 0.054(5) -0.001(4) 0.020(3) -0.001(3)
C34 0.071(12) 0.132(14) 0.081(12) 0.070(10) 0.028(9) -0.005(9)
C35 0.056(4) 0.053(4) 0.063(5) 0.001(3) 0.035(4) 0.003(3)
C36 0.056(8) 0.050(5) 0.064(7) -0.011(4) 0.040(7) -0.004(4)

loop_
_atom_type_symbol
_atom_type_description
_atom_type_scat_dispersion_real
_atom_type_scat_dispersion_imag
_atom_type_scat_source
C C 0.0033 0.0016 'International Tables Vol C Tables 4.2.6.8 and 6.1.1.4'
H H 0.0000 0.0000 'International Tables Vol C Tables 4.2.6.8 and 6.1.1.4'
O O 0.0106 0.0060 'International Tables Vol C Tables 4.2.6.8 and 6.1.1.4'

loop_
_geom_angle_atom_site_label_1
_geom_angle_atom_site_label_2
_geom_angle_atom_site_label_3
_geom_angle
_geom_angle_site_symmetry_1
_geom_angle_site_symmetry_3
_geom_angle_publ_flag
O1 C2 C3 121.94(18) . . ?
O1 C2 C16 121.94(17) . . ?
C3 C2 C16 116.12(16) . . ?
C8 C3 C4 121.04(18) . . ?
C8 C3 C2 121.09(17) . . ?
C4 C3 C2 117.87(17) . . ?
C5 C4 C3 120.17(19) . . ?
C5 C4 H4 119.9 . . ?
C3 C4 H4 119.9 . . ?
O18 C5 C4 124.2(2) . . ?
O18 C5 C6 115.43(18) . . ?
C4 C5 C6 120.35(18) . . ?
C7 C6 C5 118.42(19) . . ?
C7 C6 C20 120.7(2) . . ?
C5 C6 C20 120.87(19) . . ?
C6 C7 C8 122.74(19) . . ?
C6 C7 H7 118.6 . . ?
C8 C7 H7 118.6 . . ?
C3 C8 C7 117.26(17) . . ?
C3 C8 C9 119.08(16) . . ?
C7 C8 C9 123.65(17) . . ?
C8 C9 C10 106.69(15) . . ?
C8 C9 C21 114.31(15) . . ?
C10 C9 C21 114.40(16) . . ?
C8 C9 C17 105.97(15) . . ?
C10 C9 C17 99.96(15) . . ?
C21 C9 C17 114.18(15) . . ?
C15 C10 C11 120.39(18) . . ?
C15 C10 C9 109.68(16) . . ?
C11 C10 C9 129.89(17) . . ?
C12 C11 C10 118.62(17) . . ?
C12 C11 H11 120.7 . . ?
C10 C11 H11 120.7 . . ?
O24 C12 C11 124.96(17) . . ?
O24 C12 C13 114.34(17) . . ?
C11 C12 C13 120.69(17) . . ?
O26 C13 C14 124.93(18) . . ?
O26 C13 C12 114.78(17) . . ?
C14 C13 C12 120.29(18) . . ?
C13 C14 C15 118.31(17) . . ?
C13 C14 H14 120.8 . . ?
C15 C14 H14 120.8 . . ?
C10 C15 C14 121.67(17) . . ?
C10 C15 C16 109.94(16) . . ?
C14 C15 C16 128.38(17) . . ?
C28 C16 C15 114.77(16) . . ?
C28 C16 C2 112.32(16) . . ?
C15 C16 C2 106.65(15) . . ?
C28 C16 C17 114.76(15) . . ?
C15 C16 C17 100.48(14) . . ?
C2 C16 C17 106.82(15) . . ?
C16 C17 C9 102.54(14) . . ?
C16 C17 H17A 111.3 . . ?
C9 C17 H17A 111.3 . . ?
C16 C17 H17B 111.3 . . ?
C9 C17 H17B 111.3 . . ?
H17A C17 H17B 109.2 . . ?
C5 O18 C19 117.85(18) . . ?
O18 C19 H19A 109.5 . . ?
O18 C19 H19B 109.5 . . ?
H19A C19 H19B 109.5 . . ?
O18 C19 H19C 109.5 . . ?
H19A C19 H19C 109.5 . . ?
H19B C19 H19C 109.5 . . ?
C6 C20 H20A 109.5 . . ?
C6 C20 H20B 109.5 . . ?
H20A C20 H20B 109.5 . . ?
C6 C20 H20C 109.5 . . ?
H20A C20 H20C 109.5 . . ?
H20B C20 H20C 109.5 . . ?
C22 C21 C23 108.69(18) . . ?
C22 C21 C9 112.37(17) . . ?
C23 C21 C9 112.53(16) . . ?
C22 C21 H21 107.7 . . ?
C23 C21 H21 107.7 . . ?
C9 C21 H21 107.7 . . ?
C21 C22 H22A 109.5 . . ?
C21 C22 H22B 109.5 . . ?
H22A C22 H22B 109.5 . . ?
C21 C22 H22C 109.5 . . ?
H22A C22 H22C 109.5 . . ?
H22B C22 H22C 109.5 . . ?
C21 C23 H23A 109.5 . . ?
C21 C23 H23B 109.5 . . ?
H23A C23 H23B 109.5 . . ?
C21 C23 H23C 109.5 . . ?
H23A C23 H23C 109.5 . . ?
H23B C23 H23C 109.5 . . ?
C12 O24 C25 117.80(16) . . ?
O24 C25 H25A 109.5 . . ?
O24 C25 H25B 109.5 . . ?
H25A C25 H25B 109.5 . . ?
O24 C25 H25C 109.5 . . ?
H25A C25 H25C 109.5 . . ?
H25B C25 H25C 109.5 . . ?
C13 O26 C27 116.70(16) . . ?
O26 C27 H27A 109.5 . . ?
O26 C27 H27B 109.5 . . ?
H27A C27 H27B 109.5 . . ?
O26 C27 H27C 109.5 . . ?
H27A C27 H27C 109.5 . . ?
H27B C27 H27C 109.5 . . ?
C16 C28 H28A 109.5 . . ?
C16 C28 H28B 109.5 . . ?
H28A C28 H28B 109.5 . . ?
C16 C28 H28C 109.5 . . ?
H28A C28 H28C 109.5 . . ?
H28B C28 H28C 109.5 . . ?
C32 C31 H31A 109.5 . . ?
C32 C31 H31B 109.5 . . ?
H31A C31 H31B 109.5 . . ?
C32 C31 H31C 109.5 . . ?
H31A C31 H31C 109.5 . . ?
H31B C31 H31C 109.5 . . ?
C33 C32 C31 108.7(7) . . ?
C33 C32 H32A 109.9 . . ?
C31 C32 H32A 109.9 . . ?
C33 C32 H32B 109.9 . . ?
C31 C32 H32B 109.9 . . ?
H32A C32 H32B 108.3 . . ?
C33 C33 C32 113.0(7) 3_565 . ?
C33 C33 H33A 109.0 3_565 . ?
C32 C33 H33A 109.0 . . ?
C33 C33 H33B 109.0 3_565 . ?
C32 C33 H33B 109.0 . . ?
H33A C33 H33B 107.8 . . ?
C35 C34 H34A 109.5 . . ?
C35 C34 H34B 109.5 . . ?
H34A C34 H34B 109.5 . . ?
C35 C34 H34C 109.5 . . ?
H34A C34 H34C 109.5 . . ?
H34B C34 H34C 109.5 . . ?
C36 C35 C34 107.2(7) . . ?
C36 C35 H35A 110.3 . . ?
C34 C35 H35A 110.3 . . ?
C36 C35 H35B 110.3 . . ?
C34 C35 H35B 110.3 . . ?
H35A C35 H35B 108.5 . . ?
C35 C36 C36 114.0(10) . 3_565 ?
C35 C36 H36A 108.8 . . ?
C36 C36 H36A 108.8 3_565 . ?
C35 C36 H36B 108.8 . . ?
C36 C36 H36B 108.8 3_565 . ?
H36A C36 H36B 107.7 . . ?

loop_
_geom_bond_atom_site_label_1
_geom_bond_atom_site_label_2
_geom_bond_distance
_geom_bond_site_symmetry_2
_geom_bond_publ_flag
O1 C2 1.224(2) . ?
C2 C3 1.492(3) . ?
C2 C16 1.530(3) . ?
C3 C8 1.398(3) . ?
C3 C4 1.401(3) . ?
C4 C5 1.385(3) . ?
C4 H4 0.9500 . ?
C5 O18 1.374(3) . ?
C5 C6 1.399(3) . ?
C6 C7 1.394(3) . ?
C6 C20 1.502(3) . ?
C7 C8 1.401(3) . ?
C7 H7 0.9500 . ?
C8 C9 1.534(3) . ?
C9 C10 1.534(3) . ?
C9 C21 1.544(3) . ?
C9 C17 1.553(3) . ?
C10 C15 1.380(3) . ?
C10 C11 1.398(3) . ?
C11 C12 1.386(3) . ?
C11 H11 0.9500 . ?
C12 O24 1.371(2) . ?
C12 C13 1.410(3) . ?
C13 O26 1.369(2) . ?
C13 C14 1.389(3) . ?
C14 C15 1.392(3) . ?
C14 H14 0.9500 . ?
C15 C16 1.527(3) . ?
C16 C28 1.521(3) . ?
C16 C17 1.547(3) . ?
C17 H17A 0.9900 . ?
C17 H17B 0.9900 . ?
O18 C19 1.421(3) . ?
C19 H19A 0.9800 . ?
C19 H19B 0.9800 . ?
C19 H19C 0.9800 . ?
C20 H20A 0.9800 . ?
C20 H20B 0.9800 . ?
C20 H20C 0.9800 . ?
C21 C22 1.527(3) . ?
C21 C23 1.530(3) . ?
C21 H21 1.0000 . ?
C22 H22A 0.9800 . ?
C22 H22B 0.9800 . ?
C22 H22C 0.9800 . ?
C23 H23A 0.9800 . ?
C23 H23B 0.9800 . ?
C23 H23C 0.9800 . ?
O24 C25 1.413(3) . ?
C25 H25A 0.9800 . ?
C25 H25B 0.9800 . ?
C25 H25C 0.9800 . ?
O26 C27 1.418(2) . ?
C27 H27A 0.9800 . ?
C27 H27B 0.9800 . ?
C27 H27C 0.9800 . ?
C28 H28A 0.9800 . ?
C28 H28B 0.9800 . ?
C28 H28C 0.9800 . ?
C31 C32 1.548(14) . ?
C31 H31A 0.9800 . ?
C31 H31B 0.9800 . ?
C31 H31C 0.9800 . ?
C32 C33 1.528(8) . ?
C32 H32A 0.9900 . ?
C32 H32B 0.9900 . ?
C33 C33 1.505(16) 3_565 ?
C33 H33A 0.9900 . ?
C33 H33B 0.9900 . ?
C34 C35 1.65(2) . ?
C34 H34A 0.9800 . ?
C34 H34B 0.9800 . ?
C34 H34C 0.9800 . ?
C35 C36 1.492(12) . ?
C35 H35A 0.9900 . ?
C35 H35B 0.9900 . ?
C36 C36 1.55(2) 3_565 ?
C36 H36A 0.9900 . ?
C36 H36B 0.9900 . ?

loop_
_geom_torsion_atom_site_label_1
_geom_torsion_atom_site_label_2
_geom_torsion_atom_site_label_3
_geom_torsion_atom_site_label_4
_geom_torsion
_geom_torsion_site_symmetry_1
_geom_torsion_site_symmetry_2
_geom_torsion_site_symmetry_3
_geom_torsion_site_symmetry_4
_geom_torsion_publ_flag
O1 C2 C3 C8 -178.22(18) . . . . ?
C16 C2 C3 C8 1.5(3) . . . . ?
O1 C2 C3 C4 1.5(3) . . . . ?
C16 C2 C3 C4 -178.77(16) . . . . ?
C8 C3 C4 C5 0.7(3) . . . . ?
C2 C3 C4 C5 -178.96(17) . . . . ?
C3 C4 C5 O18 178.65(18) . . . . ?
C3 C4 C5 C6 -0.1(3) . . . . ?
O18 C5 C6 C7 -179.71(18) . . . . ?
C4 C5 C6 C7 -0.8(3) . . . . ?
O18 C5 C6 C20 -0.8(3) . . . . ?
C4 C5 C6 C20 178.07(19) . . . . ?
C5 C6 C7 C8 1.2(3) . . . . ?
C20 C6 C7 C8 -177.65(19) . . . . ?
C4 C3 C8 C7 -0.3(3) . . . . ?
C2 C3 C8 C7 179.34(17) . . . . ?
C4 C3 C8 C9 178.87(17) . . . . ?
C2 C3 C8 C9 -1.4(3) . . . . ?
C6 C7 C8 C3 -0.7(3) . . . . ?
C6 C7 C8 C9 -179.83(18) . . . . ?
C3 C8 C9 C10 -68.9(2) . . . . ?
C7 C8 C9 C10 110.23(19) . . . . ?
C3 C8 C9 C21 163.58(16) . . . . ?
C7 C8 C9 C21 -17.3(3) . . . . ?
C3 C8 C9 C17 36.9(2) . . . . ?
C7 C8 C9 C17 -143.90(18) . . . . ?
C8 C9 C10 C15 84.59(18) . . . . ?
C21 C9 C10 C15 -147.98(16) . . . . ?
C17 C9 C10 C15 -25.55(19) . . . . ?
C8 C9 C10 C11 -93.0(2) . . . . ?
C21 C9 C10 C11 34.4(3) . . . . ?
C17 C9 C10 C11 156.86(19) . . . . ?
C15 C10 C11 C12 1.7(3) . . . . ?
C9 C10 C11 C12 179.03(18) . . . . ?
C10 C11 C12 O24 177.49(18) . . . . ?
C10 C11 C12 C13 -1.8(3) . . . . ?
O24 C12 C13 O26 0.4(3) . . . . ?
C11 C12 C13 O26 179.70(17) . . . . ?
O24 C12 C13 C14 -179.02(17) . . . . ?
C11 C12 C13 C14 0.3(3) . . . . ?
O26 C13 C14 C15 -178.06(18) . . . . ?
C12 C13 C14 C15 1.3(3) . . . . ?
C11 C10 C15 C14 -0.1(3) . . . . ?
C9 C10 C15 C14 -177.94(16) . . . . ?
C11 C10 C15 C16 178.86(16) . . . . ?
C9 C10 C15 C16 1.0(2) . . . . ?
C13 C14 C15 C10 -1.4(3) . . . . ?
C13 C14 C15 C16 179.88(17) . . . . ?
C10 C15 C16 C28 147.79(17) . . . . ?
C14 C15 C16 C28 -33.4(3) . . . . ?
C10 C15 C16 C2 -87.14(18) . . . . ?
C14 C15 C16 C2 91.7(2) . . . . ?
C10 C15 C16 C17 24.12(19) . . . . ?
C14 C15 C16 C17 -157.03(18) . . . . ?
O1 C2 C16 C28 15.6(3) . . . . ?
C3 C2 C16 C28 -164.14(16) . . . . ?
O1 C2 C16 C15 -110.9(2) . . . . ?
C3 C2 C16 C15 69.3(2) . . . . ?
O1 C2 C16 C17 142.28(18) . . . . ?
C3 C2 C16 C17 -37.5(2) . . . . ?
C28 C16 C17 C9 -162.64(16) . . . . ?
C15 C16 C17 C9 -38.97(17) . . . . ?
C2 C16 C17 C9 72.15(17) . . . . ?
C8 C9 C17 C16 -71.33(18) . . . . ?
C10 C9 C17 C16 39.37(17) . . . . ?
C21 C9 C17 C16 161.95(16) . . . . ?
C4 C5 O18 C19 8.3(3) . . . . ?
C6 C5 O18 C19 -172.87(19) . . . . ?
C8 C9 C21 C22 -62.0(2) . . . . ?
C10 C9 C21 C22 174.57(16) . . . . ?
C17 C9 C21 C22 60.3(2) . . . . ?
C8 C9 C21 C23 174.91(17) . . . . ?
C10 C9 C21 C23 51.5(2) . . . . ?
C17 C9 C21 C23 -62.8(2) . . . . ?
C11 C12 O24 C25 -2.3(3) . . . . ?
C13 C12 O24 C25 177.0(2) . . . . ?
C14 C13 O26 C27 -3.8(3) . . . . ?
C12 C13 O26 C27 176.87(18) . . . . ?
C31 C32 C33 C33 -179.0(7) . . . 3_565 ?
C34 C35 C36 C36 174.9(11) . . . 3_565 ?
